data_4333607
loop_
_publ_author_name
'Eric M. Villa'
'Connor J. Marr'
'Juan Diwu'
'Evgeny V. Alekseev'
'Wulf Depmeier'
'Thomas E. Albrecht-Schmitt'

_publ_section_title
;
 From Order to Disorder and Back Again: In Situ Hydrothermal Redox
 Reactions of Uranium Phosphites and Phosphates
;
_journal_name_full 'Inorganic Chemistry'
_journal_page_first 965
_journal_page_last 973
_journal_paper_doi 10.1021/ic302198w
_journal_volume 52
_journal_year 2013
_chemical_formula_moiety Cs4[(UO2)8(HPO4)5(HPO3)5]*4H2O
_chemical_formula_sum 'Cs4 H4 O55 P10 U8'
_chemical_formula_weight 3629.61
_chemical_name_common 'Cesium Uranium(VI) Phosphate-Phosphite'
_chemical_name_systematic
; 
 ? 
;
_space_group_IT_number 15
_symmetry_cell_setting monoclinic
_symmetry_space_group_name_Hall '-C 2yc'
_symmetry_space_group_name_H-M 'C 1 2/c 1'
_atom_sites_solution_hydrogens geom
_atom_sites_solution_primary direct
_atom_sites_solution_secondary difmap
_audit_creation_method SHELXL-97
_cell_angle_alpha 90.00
_cell_angle_beta 104.513(3)
_cell_angle_gamma 90.00
_cell_formula_units_Z 2
_cell_length_a 18.5005(7)
_cell_length_b 10.9710(4)
_cell_length_c 14.4752(6)
_cell_measurement_reflns_used 4276
_cell_measurement_temperature 103(2)
_cell_measurement_theta_max 30.54
_cell_measurement_theta_min 3.85
_cell_volume 2844.27(19)
_computing_cell_refinement 'smart saint'
_computing_data_collection smart
_computing_data_reduction SAINT
_computing_molecular_graphics 'SHELXP-97 (Sheldrick, 1997)'
_computing_publication_material 'SHELXCIF-97 (Sheldrick, 2000)'
_computing_structure_refinement 'SHELXL-97 (Sheldrick, 2008)'
_computing_structure_solution 'SHELXS-97 (Sheldrick, 2008)'
_diffrn_ambient_temperature 103(2)
_diffrn_detector_area_resol_mean 0
_diffrn_measured_fraction_theta_full 0.983
_diffrn_measured_fraction_theta_max 0.983
_diffrn_measurement_device_type 'BRUKER apex II'
_diffrn_measurement_method '0.5 wide w/ exposures'
_diffrn_radiation_monochromator 'Quazar optics'
_diffrn_radiation_source 'Imus microfocused'
_diffrn_radiation_type MoK\a
_diffrn_radiation_wavelength 0.71073
_diffrn_reflns_av_R_equivalents 0.0900
_diffrn_reflns_av_sigmaI/netI 0.0843
_diffrn_reflns_limit_h_max 26
_diffrn_reflns_limit_h_min -24
_diffrn_reflns_limit_k_max 15
_diffrn_reflns_limit_k_min -15
_diffrn_reflns_limit_l_max 20
_diffrn_reflns_limit_l_min -19
_diffrn_reflns_number 16086
_diffrn_reflns_theta_full 30.54
_diffrn_reflns_theta_max 30.54
_diffrn_reflns_theta_min 3.85
_exptl_absorpt_coefficient_mu 25.610
_exptl_absorpt_correction_T_max 0.681
_exptl_absorpt_correction_T_min 0.304
_exptl_absorpt_correction_type numerical
_exptl_absorpt_process_details SHELTXPREP
_exptl_crystal_colour Light-Yellow
_exptl_crystal_density_diffrn 4.238
_exptl_crystal_density_meas ?
_exptl_crystal_description Plate
_exptl_crystal_F_000 3100
_exptl_crystal_size_max 0.070
_exptl_crystal_size_mid 0.040
_exptl_crystal_size_min 0.015
_refine_diff_density_max 2.982
_refine_diff_density_min -2.841
_refine_diff_density_rms 0.434
_refine_ls_extinction_coef 0.00013(2)
_refine_ls_extinction_expression Fc^*^=kFc[1+0.001xFc^2^\l^3^/sin(2\q)]^-1/4^
_refine_ls_extinction_method SHELXL
_refine_ls_goodness_of_fit_ref 1.016
_refine_ls_hydrogen_treatment mixed
_refine_ls_matrix_type full
_refine_ls_number_parameters 184
_refine_ls_number_reflns 4276
_refine_ls_number_restraints 0
_refine_ls_restrained_S_all 1.016
_refine_ls_R_factor_all 0.0833
_refine_ls_R_factor_gt 0.0465
_refine_ls_shift/su_max 0.001
_refine_ls_shift/su_mean 0.000
_refine_ls_structure_factor_coef Fsqd
_refine_ls_weighting_details 'calc w=1/[\s^2^(Fo^2^)+(0.0358P)^2^+20.3839P] where P=(Fo^2^+2Fc^2^)/3'
_refine_ls_weighting_scheme calc
_refine_ls_wR_factor_gt 0.0884
_refine_ls_wR_factor_ref 0.1010
_reflns_number_gt 2980
_reflns_number_total 4276
_reflns_threshold_expression >2sigma(I)
_cod_data_source_file ic302198w_si_002_1.cif
_cod_data_source_block Cs_U(IV)_PO4/PO3
_cod_depositor_comments
;
The following automatic conversions were performed:

'_exptl_crystal_density_meas' value 'N/A' was changed to '?' - the
value is perceived as not measured.

Automatic conversion script
Id: cif_fix_values 3008 2015-01-20 13:52:24Z robertas 
;
_cod_database_code 4333607

loop_
_symmetry_equiv_pos_as_xyz
'x, y, z'
'-x, y, -z+1/2'
'x+1/2, y+1/2, z'
'-x+1/2, y+1/2, -z+1/2'
'-x, -y, -z'
'x, -y, z-1/2'
'-x+1/2, -y+1/2, -z'
'x+1/2, -y+1/2, z-1/2'

loop_
_atom_site_label
_atom_site_type_symbol
_atom_site_fract_x
_atom_site_fract_y
_atom_site_fract_z
_atom_site_U_iso_or_equiv
_atom_site_adp_type
_atom_site_occupancy
_atom_site_symmetry_multiplicity
_atom_site_calc_flag
_atom_site_refinement_flags
U1 U 0.29966(2) 0.88452(4) 0.22010(4) 0.01881(13) Uani 1 1 d .
U2 U 0.0000 0.80218(5) -0.2500 0.01392(14) Uani 1 2 d S
U3 U 0.0000 0.81545(5) 0.2500 0.02460(18) Uani 1 2 d S
Cs1 Cs 0.12737(5) 0.66231(8) 0.04005(6) 0.0298(2) Uani 1 1 d .
P1 P 0.18816(16) 0.7032(2) 0.3345(2) 0.0168(6) Uani 1 1 d .
H1 H 0.244(7) 0.728(11) 0.420(8) 0.020 Uiso 1 1 d .
P2 P 0.15051(15) 0.9464(2) -0.2157(2) 0.0152(6) Uani 1 1 d .
P3 P -0.0030(4) 0.4824(5) 0.2214(5) 0.0212(17) Uani 0.50 1 d P
O1 O 0.0700(4) 0.9941(6) -0.2252(6) 0.0169(16) Uani 1 1 d .
O2 O 0.3654(4) 0.6917(6) 0.2338(6) 0.0183(17) Uani 1 1 d .
O3 O 0.1893(4) 0.9972(7) 0.2148(6) 0.0182(16) Uani 1 1 d .
O4 O 0.2174(4) 0.7428(7) 0.2509(7) 0.0244(19) Uani 1 1 d .
O5 O -0.0664(5) 0.3944(7) 0.2240(8) 0.035(2) Uani 1 1 d .
O6 O 0.2662(5) 0.8445(8) 0.0972(7) 0.0266(19) Uani 1 1 d .
O7 O -0.1189(4) 0.7706(7) 0.1593(7) 0.027(2) Uani 1 1 d .
O8 O 0.0101(5) 0.8015(7) -0.1257(6) 0.0247(19) Uani 1 1 d .
O9 O 0.3317(5) 0.9187(9) 0.3414(8) 0.041(3) Uani 1 1 d .
O10 O 0.0289(5) 0.8148(9) 0.1430(8) 0.040(3) Uani 1 1 d .
O11 O 0.3219(5) 1.0698(8) 0.1621(9) 0.044(3) Uani 1 1 d .
O12 O 0.1983(7) 0.9641(11) -0.1096(9) 0.054(3) Uani 1 1 d .
O13 O 0.0061(9) 0.5972(14) 0.2223(11) 0.021(4) Uiso 0.50 1 d P
O14 O 0.0019(16) 0.515(3) 0.113(2) 0.013(6) Uiso 0.25 1 d P
O1W O 0.1183(11) 1.0150(18) 0.0175(14) 0.074(5) Uiso 0.75 1 d P
O2W O -0.0424(16) 0.573(3) 0.026(2) 0.014(6) Uiso 0.25 1 d P

loop_
_atom_site_aniso_label
_atom_site_aniso_U_11
_atom_site_aniso_U_22
_atom_site_aniso_U_33
_atom_site_aniso_U_23
_atom_site_aniso_U_13
_atom_site_aniso_U_12
U1 0.0105(2) 0.00912(19) 0.0405(3) 0.00058(18) 0.01343(19) 0.00172(14)
U2 0.0068(3) 0.0064(2) 0.0303(3) 0.000 0.0080(2) 0.000
U3 0.0122(3) 0.0066(3) 0.0598(5) 0.000 0.0179(3) 0.000
Cs1 0.0254(4) 0.0397(5) 0.0251(4) -0.0003(4) 0.0078(3) 0.0003(3)
P1 0.0118(13) 0.0121(13) 0.0273(16) 0.0002(12) 0.0065(13) 0.0011(10)
P2 0.0071(13) 0.0088(12) 0.0311(17) -0.0010(12) 0.0074(12) -0.0008(10)
P3 0.009(2) 0.007(2) 0.052(5) -0.001(2) 0.015(4) 0.001(2)
O1 0.012(4) 0.009(3) 0.032(5) -0.001(3) 0.009(3) 0.000(3)
O2 0.009(4) 0.009(3) 0.040(5) -0.001(3) 0.012(4) 0.000(3)
O3 0.010(4) 0.017(4) 0.032(5) 0.006(4) 0.011(3) 0.002(3)
O4 0.016(4) 0.018(4) 0.043(5) 0.010(4) 0.014(4) 0.006(3)
O5 0.017(4) 0.007(4) 0.086(8) -0.003(4) 0.024(5) 0.003(3)
O6 0.024(5) 0.027(5) 0.032(5) 0.001(4) 0.011(4) 0.002(4)
O7 0.016(4) 0.018(4) 0.053(6) -0.003(4) 0.019(4) -0.009(3)
O8 0.019(4) 0.022(4) 0.035(5) 0.007(4) 0.011(4) 0.000(3)
O9 0.020(5) 0.040(6) 0.063(7) -0.018(5) 0.012(5) -0.001(4)
O10 0.019(5) 0.033(5) 0.073(8) -0.027(5) 0.020(5) -0.002(4)
O11 0.029(5) 0.015(4) 0.099(9) 0.008(5) 0.038(6) -0.001(4)
O12 0.048(7) 0.044(7) 0.060(7) 0.002(6) -0.002(6) 0.004(5)

loop_
_atom_type_symbol
_atom_type_description
_atom_type_scat_dispersion_real
_atom_type_scat_dispersion_imag
_atom_type_scat_source
O O 0.0106 0.0060 'International Tables Vol C Tables 4.2.6.8 and 6.1.1.4'
H H 0.0000 0.0000 'International Tables Vol C Tables 4.2.6.8 and 6.1.1.4'
P P 0.1023 0.0942 'International Tables Vol C Tables 4.2.6.8 and 6.1.1.4'
Cs Cs -0.3680 2.1192 'International Tables Vol C Tables 4.2.6.8 and 6.1.1.4'
U U -9.6767 9.6646 'International Tables Vol C Tables 4.2.6.8 and 6.1.1.4'

loop_
_geom_angle_atom_site_label_1
_geom_angle_atom_site_label_2
_geom_angle_atom_site_label_3
_geom_angle
_geom_angle_site_symmetry_1
_geom_angle_site_symmetry_3
O9 U1 O6 178.1(4) . .
O9 U1 O11 97.6(5) . .
O6 U1 O11 84.4(4) . .
O9 U1 O4 91.4(4) . .
O6 U1 O4 86.9(4) . .
O11 U1 O4 150.0(3) . .
O9 U1 O3 89.6(4) . .
O6 U1 O3 90.9(3) . .
O11 U1 O3 75.9(3) . .
O4 U1 O3 75.6(3) . .
O9 U1 O2 93.9(4) . .
O6 U1 O2 84.8(3) . .
O11 U1 O2 132.6(3) . .
O4 U1 O2 74.7(2) . .
O3 U1 O2 150.2(2) . .
O9 U1 O5 83.2(4) . 3
O6 U1 O5 97.4(4) . 3
O11 U1 O5 72.3(3) . 3
O4 U1 O5 137.4(3) . 3
O3 U1 O5 146.1(3) . 3
O2 U1 O5 63.6(2) . 3
O9 U1 Cs1 137.6(3) . .
O6 U1 Cs1 40.8(3) . .
O11 U1 Cs1 117.1(3) . .
O4 U1 Cs1 46.5(2) . .
O3 U1 Cs1 77.1(2) . .
O2 U1 Cs1 80.57(19) . .
O5 U1 Cs1 128.5(2) 3 .
O9 U1 Cs1 142.8(3) . 7_565
O6 U1 Cs1 38.0(3) . 7_565
O11 U1 Cs1 70.2(3) . 7_565
O4 U1 Cs1 117.0(2) . 7_565
O3 U1 Cs1 119.11(19) . 7_565
O2 U1 Cs1 73.07(19) . 7_565
O5 U1 Cs1 59.7(3) 3 7_565
Cs1 U1 Cs1 75.696(19) . 7_565
O9 U1 Cs1 29.6(3) . 4
O6 U1 Cs1 152.2(3) . 4
O11 U1 Cs1 68.8(3) . 4
O4 U1 Cs1 112.9(2) . 4
O3 U1 Cs1 76.4(2) . 4
O2 U1 Cs1 118.3(2) . 4
O5 U1 Cs1 81.3(2) 3 4
Cs1 U1 Cs1 150.146(11) . 4
Cs1 U1 Cs1 129.994(17) 7_565 4
O8 U2 O8 179.5(5) 2_554 .
O8 U2 O2 93.3(3) 2_554 8_465
O8 U2 O2 86.7(3) . 8_465
O8 U2 O2 86.7(3) 2_554 7_565
O8 U2 O2 93.3(3) . 7_565
O2 U2 O2 176.8(3) 8_465 7_565
O8 U2 O1 86.4(3) 2_554 2_554
O8 U2 O1 94.1(3) . 2_554
O2 U2 O1 58.2(2) 8_465 2_554
O2 U2 O1 118.6(2) 7_565 2_554
O8 U2 O1 94.1(3) 2_554 .
O8 U2 O1 86.4(3) . .
O2 U2 O1 118.6(2) 8_465 .
O2 U2 O1 58.2(2) 7_565 .
O1 U2 O1 61.6(3) 2_554 .
O8 U2 O5 85.3(4) 2_554 6_565
O8 U2 O5 94.2(4) . 6_565
O2 U2 O5 63.4(2) 8_465 6_565
O2 U2 O5 119.8(3) 7_565 6_565
O1 U2 O5 120.3(3) 2_554 6_565
O1 U2 O5 178.0(2) . 6_565
O8 U2 O5 94.2(4) 2_554 5_565
O8 U2 O5 85.3(4) . 5_565
O2 U2 O5 119.8(2) 8_465 5_565
O2 U2 O5 63.4(2) 7_565 5_565
O1 U2 O5 178.0(2) 2_554 5_565
O1 U2 O5 120.3(3) . 5_565
O5 U2 O5 57.9(4) 6_565 5_565
O8 U2 P2 91.5(3) 2_554 .
O8 U2 P2 88.7(3) . .
O2 U2 P2 147.73(17) 8_465 .
O2 U2 P2 29.13(17) 7_565 .
O1 U2 P2 90.31(17) 2_554 .
O1 U2 P2 29.15(17) . .
O5 U2 P2 148.87(19) 6_565 .
O5 U2 P2 91.6(2) 5_565 .
O8 U2 P2 88.7(3) 2_554 2_554
O8 U2 P2 91.5(3) . 2_554
O2 U2 P2 29.13(17) 8_465 2_554
O2 U2 P2 147.73(17) 7_565 2_554
O1 U2 P2 29.15(17) 2_554 2_554
O1 U2 P2 90.31(17) . 2_554
O5 U2 P2 91.6(2) 6_565 2_554
O5 U2 P2 148.87(19) 5_565 2_554
P2 U2 P2 119.31(10) . 2_554
O8 U2 P3 82.4(3) 2_554 6_565
O8 U2 P3 97.1(3) . 6_565
O2 U2 P3 91.8(2) 8_465 6_565
O2 U2 P3 91.4(2) 7_565 6_565
O1 U2 P3 147.3(2) 2_554 6_565
O1 U2 P3 149.6(2) . 6_565
O5 U2 P3 28.4(2) 6_565 6_565
O5 U2 P3 31.1(3) 5_565 6_565
P2 U2 P3 120.50(14) . 6_565
P2 U2 P3 119.64(15) 2_554 6_565
O8 U2 P3 97.1(3) 2_554 5_565
O8 U2 P3 82.4(3) . 5_565
O2 U2 P3 91.4(2) 8_465 5_565
O2 U2 P3 91.8(2) 7_565 5_565
O1 U2 P3 149.6(2) 2_554 5_565
O1 U2 P3 147.3(2) . 5_565
O5 U2 P3 31.1(3) 6_565 5_565
O5 U2 P3 28.4(2) 5_565 5_565
P2 U2 P3 119.64(15) . 5_565
P2 U2 P3 120.50(14) 2_554 5_565
P3 U2 P3 14.8(2) 6_565 5_565
O10 U3 O10 179.5(6) . 2
O10 U3 O7 92.5(4) . 2
O10 U3 O7 87.4(4) 2 2
O10 U3 O7 87.4(4) . .
O10 U3 O7 92.5(4) 2 .
O7 U3 O7 155.4(4) 2 .
O10 U3 O13 100.2(4) . 2
O10 U3 O13 79.3(4) 2 2
O7 U3 O13 76.9(5) 2 2
O7 U3 O13 78.9(5) . 2
O10 U3 O13 79.3(4) . .
O10 U3 O13 100.2(4) 2 .
O7 U3 O13 78.9(5) 2 .
O7 U3 O13 76.9(5) . .
O13 U3 O13 21.0(6) 2 .
O10 U3 O1 82.3(3) . 6_576
O10 U3 O1 98.1(4) 2 6_576
O7 U3 O1 72.8(3) 2 6_576
O7 U3 O1 131.3(3) . 6_576
O13 U3 O1 149.7(4) 2 6_576
O13 U3 O1 145.3(4) . 6_576
O10 U3 O1 98.1(4) . 5_575
O10 U3 O1 82.3(3) 2 5_575
O7 U3 O1 131.3(3) 2 5_575
O7 U3 O1 72.8(3) . 5_575
O13 U3 O1 145.3(4) 2 5_575
O13 U3 O1 149.7(4) . 5_575
O1 U3 O1 61.9(3) 6_576 5_575
O10 U3 Cs1 25.7(3) . .
O10 U3 Cs1 153.8(3) 2 .
O7 U3 Cs1 74.1(2) 2 .
O7 U3 Cs1 96.8(2) . .
O13 U3 Cs1 78.6(3) 2 .
O13 U3 Cs1 58.7(3) . .
O1 U3 Cs1 93.97(17) 6_576 .
O1 U3 Cs1 123.81(18) 5_575 .
O10 U3 Cs1 153.8(3) . 2
O10 U3 Cs1 25.7(3) 2 2
O7 U3 Cs1 96.8(2) 2 2
O7 U3 Cs1 74.1(2) . 2
O13 U3 Cs1 58.7(3) 2 2
O13 U3 Cs1 78.6(3) . 2
O1 U3 Cs1 123.81(18) 6_576 2
O1 U3 Cs1 93.97(17) 5_575 2
Cs1 U3 Cs1 137.20(3) . 2
O2W Cs1 O10 106.7(6) 5_565 .
O2W Cs1 O6 97.9(6) 5_565 7_565
O10 Cs1 O6 148.6(3) . 7_565
O2W Cs1 O9 59.4(6) 5_565 4_545
O10 Cs1 O9 106.5(3) . 4_545
O6 Cs1 O9 102.8(2) 7_565 4_545
O2W Cs1 O8 88.2(6) 5_565 .
O10 Cs1 O8 74.6(3) . .
O6 Cs1 O8 87.2(2) 7_565 .
O9 Cs1 O8 146.8(2) 4_545 .
O2W Cs1 O6 158.3(6) 5_565 .
O10 Cs1 O6 93.9(2) . .
O6 Cs1 O6 65.6(3) 7_565 .
O9 Cs1 O6 108.7(2) 4_545 .
O8 Cs1 O6 104.2(2) . .
O2W Cs1 O4 129.4(6) 5_565 .
O10 Cs1 O4 67.9(2) . .
O6 Cs1 O4 110.5(2) 7_565 .
O9 Cs1 O4 73.7(3) 4_545 .
O8 Cs1 O4 132.5(2) . .
O6 Cs1 O4 52.5(2) . .
O2W Cs1 O14 47.2(7) 5_565 .
O10 Cs1 O14 63.6(5) . .
O6 Cs1 O14 144.9(5) 7_565 .
O9 Cs1 O14 59.5(5) 4_545 .
O8 Cs1 O14 94.4(5) . .
O6 Cs1 O14 145.9(5) . .
O4 Cs1 O14 94.0(5) . .
O2W Cs1 O2W 46.3(9) 5_565 .
O10 Cs1 O2W 61.3(5) . .
O6 Cs1 O2W 134.9(5) 7_565 .
O9 Cs1 O2W 82.8(5) 4_545 .
O8 Cs1 O2W 68.5(5) . .
O6 Cs1 O2W 155.2(5) . .
O4 Cs1 O2W 113.9(5) . .
O14 Cs1 O2W 26.2(7) . .
O2W Cs1 O12 97.1(6) 5_565 7_565
O10 Cs1 O12 134.3(3) . 7_565
O6 Cs1 O12 58.7(3) 7_565 7_565
O9 Cs1 O12 54.4(3) 4_545 7_565
O8 Cs1 O12 145.9(3) . 7_565
O6 Cs1 O12 62.6(3) . 7_565
O4 Cs1 O12 66.8(2) . 7_565
O14 Cs1 O12 113.8(5) . 7_565
O2W Cs1 O12 136.1(5) . 7_565
O2W Cs1 O14 25.2(7) 5_565 5_565
O10 Cs1 O14 102.6(5) . 5_565
O6 Cs1 O14 91.3(5) 7_565 5_565
O9 Cs1 O14 84.6(5) 4_545 5_565
O8 Cs1 O14 63.4(5) . 5_565
O6 Cs1 O14 155.0(5) . 5_565
O4 Cs1 O14 151.9(5) . 5_565
O14 Cs1 O14 59.1(8) . 5_565
O2W Cs1 O14 44.1(7) . 5_565
O12 Cs1 O14 114.4(5) 7_565 5_565
O2W Cs1 O5 62.6(6) 5_565 5_565
O10 Cs1 O5 120.9(2) . 5_565
O6 Cs1 O5 55.0(2) 7_565 5_565
O9 Cs1 O5 112.5(2) 4_545 5_565
O8 Cs1 O5 48.70(19) . 5_565
O6 Cs1 O5 112.6(2) . 5_565
O4 Cs1 O5 164.64(19) . 5_565
O14 Cs1 O5 101.3(5) . 5_565
O2W Cs1 O5 81.2(5) . 5_565
O12 Cs1 O5 104.6(2) 7_565 5_565
O14 Cs1 O5 42.7(5) 5_565 5_565
O11 P1 O7 111.6(5) 4_545 2
O11 P1 O4 112.6(5) 4_545 .
O7 P1 O4 112.9(5) 2 .
O11 P1 Cs1 85.6(5) 4_545 .
O7 P1 Cs1 95.7(4) 2 .
O4 P1 Cs1 42.8(4) . .
O3 P2 O1 114.2(4) 6_575 .
O3 P2 O2 112.9(4) 6_575 7_565
O1 P2 O2 100.2(4) . 7_565
O3 P2 O12 110.7(6) 6_575 .
O1 P2 O12 109.6(6) . .
O2 P2 O12 108.6(6) 7_565 .
O3 P2 U2 130.9(3) 6_575 .
O1 P2 U2 50.3(3) . .
O2 P2 U2 50.0(3) 7_565 .
O12 P2 U2 118.3(5) . .
P3 P3 O13 90.3(8) 2 .
P3 P3 O13 57.3(6) 2 2
O13 P3 O13 35.9(11) . 2
P3 P3 O5 83.3(9) 2 .
O13 P3 O5 136.6(9) . .
O13 P3 O5 112.4(8) 2 .
P3 P3 O14 163.3(13) 2 .
O13 P3 O14 75.6(12) . .
O13 P3 O14 110.7(12) 2 .
O5 P3 O14 113.1(12) . .
P3 P3 O5 67.4(9) 2 2
O13 P3 O5 119.5(10) . 2
O13 P3 O5 111.2(9) 2 2
O5 P3 O5 97.4(6) . 2
O14 P3 O5 111.5(11) . 2
P3 P3 U2 82.63(12) 2 5_565
O13 P3 U2 169.7(9) . 5_565
O13 P3 U2 139.3(6) 2 5_565
O5 P3 U2 50.1(3) . 5_565
O14 P3 U2 110.0(10) . 5_565
O5 P3 U2 50.8(3) 2 5_565
P3 P3 Cs1 145.5(8) 2 5_565
O13 P3 Cs1 115.1(8) . 5_565
O13 P3 Cs1 135.5(7) 2 5_565
O5 P3 Cs1 62.3(5) . 5_565
O14 P3 Cs1 51.0(10) . 5_565
O5 P3 Cs1 113.3(4) 2 5_565
U2 P3 Cs1 74.48(12) 5_565 5_565
P2 O1 U3 139.9(4) . 5_575
P2 O1 U2 100.6(3) . .
U3 O1 U2 118.2(3) 5_575 .
P2 O2 U1 140.2(4) 7_565 .
P2 O2 U2 100.9(3) 7_565 7_565
U1 O2 U2 117.5(3) . 7_565
P2 O3 U1 138.0(5) 6_576 .
P1 O4 U1 137.6(6) . .
P1 O4 Cs1 118.6(4) . .
U1 O4 Cs1 102.3(3) . .
P3 O5 P3 29.3(5) . 2
P3 O5 U2 101.5(4) . 5_565
P3 O5 U2 98.1(5) 2 5_565
P3 O5 U1 143.2(5) . 3_445
P3 O5 U1 134.2(5) 2 3_445
U2 O5 U1 115.1(3) 5_565 3_445
P3 O5 Cs1 96.7(5) . 5_565
P3 O5 Cs1 125.9(5) 2 5_565
U2 O5 Cs1 91.2(3) 5_565 5_565
U1 O5 Cs1 85.7(3) 3_445 5_565
U1 O6 Cs1 121.5(4) . 7_565
U1 O6 Cs1 117.8(4) . .
Cs1 O6 Cs1 114.4(3) 7_565 .
P1 O7 U3 140.8(6) 2 .
U2 O8 Cs1 130.4(4) . .
U1 O9 Cs1 134.5(5) . 4
U3 O10 Cs1 140.0(5) . .
P1 O11 U1 146.8(6) 4 .
P2 O12 Cs1 119.5(6) . 7_565
O13 O13 P3 86.9(7) 2 .
O13 O13 P3 57.2(6) 2 2
P3 O13 P3 32.4(6) . 2
O13 O13 O14 145.9(15) 2 .
P3 O13 O14 61.2(11) . .
P3 O13 O14 93.2(12) 2 .
O13 O13 U3 79.5(3) 2 .
P3 O13 U3 164.8(10) . .
P3 O13 U3 136.2(8) 2 .
O14 O13 U3 130.0(12) . .
O2W O14 P3 140(2) . .
O2W O14 O13 116(2) . .
P3 O14 O13 43.2(9) . .
O2W O14 Cs1 78.1(16) . .
P3 O14 Cs1 130.2(14) . .
O13 O14 Cs1 99.3(12) . .
O2W O14 Cs1 62.4(15) . 5_565
P3 O14 Cs1 107.4(12) . 5_565
O13 O14 Cs1 136.1(14) . 5_565
Cs1 O14 Cs1 120.9(8) . 5_565
O14 O2W Cs1 92.3(17) . 5_565
O14 O2W Cs1 75.7(16) . .
Cs1 O2W Cs1 133.7(9) 5_565 .

loop_
_geom_bond_atom_site_label_1
_geom_bond_atom_site_label_2
_geom_bond_distance
_geom_bond_site_symmetry_2
U1 O9 1.747(11) .
U1 O6 1.786(9) .
U1 O11 2.276(9) .
U1 O4 2.297(8) .
U1 O3 2.372(7) .
U1 O2 2.423(7) .
U1 O5 2.466(8) 3
U1 Cs1 4.3280(10) .
U1 Cs1 4.3375(9) 7_565
U1 Cs1 4.5624(10) 4
U2 O8 1.762(9) 2_554
U2 O8 1.762(9) .
U2 O2 2.443(7) 8_465
U2 O2 2.443(7) 7_565
U2 O1 2.451(7) 2_554
U2 O1 2.451(7) .
U2 O5 2.464(8) 6_565
U2 O5 2.464(8) 5_565
U2 P2 3.132(3) .
U2 P2 3.132(3) 2_554
U2 P3 3.148(5) 6_565
U2 P3 3.148(5) 5_565
U3 O10 1.761(11) .
U3 O10 1.761(11) 2
U3 O7 2.314(9) 2
U3 O7 2.314(9) .
U3 O13 2.435(15) 2
U3 O13 2.435(15) .
U3 O1 2.437(7) 6_576
U3 O1 2.437(7) 5_575
U3 Cs1 4.6044(8) .
U3 Cs1 4.6045(8) 2
Cs1 O2W 3.04(3) 5_565
Cs1 O10 3.114(9) .
Cs1 O6 3.128(8) 7_565
Cs1 O9 3.164(10) 4_545
Cs1 O8 3.191(9) .
Cs1 O6 3.195(9) .
Cs1 O4 3.212(9) .
Cs1 O14 3.22(3) .
Cs1 O2W 3.25(3) .
Cs1 O12 3.422(12) 7_565
Cs1 O14 3.43(3) 5_565
Cs1 O5 3.756(11) 5_565
P1 O11 1.478(9) 4_545
P1 O7 1.502(8) 2
P1 O4 1.508(9) .
P2 O3 1.506(8) 6_575
P2 O1 1.552(8) .
P2 O2 1.553(7) 7_565
P2 O12 1.580(13) .
P3 P3 0.808(13) 2
P3 O13 1.271(16) .
P3 O13 1.510(16) 2
P3 O5 1.527(10) .
P3 O14 1.63(3) .
P3 O5 1.643(12) 2
P3 U2 3.148(5) 5_565
P3 Cs1 4.215(7) 5_565
O1 U3 2.437(7) 5_575
O2 P2 1.553(7) 7_565
O2 U2 2.443(7) 7_565
O3 P2 1.506(8) 6_576
O5 P3 1.643(12) 2
O5 U2 2.464(8) 5_565
O5 U1 2.466(8) 3_445
O5 Cs1 3.756(11) 5_565
O6 Cs1 3.128(8) 7_565
O7 P1 1.502(8) 2
O9 Cs1 3.164(10) 4
O11 P1 1.478(9) 4
O12 Cs1 3.422(12) 7_565
O13 O13 0.89(3) 2
O13 P3 1.510(16) 2
O13 O14 1.80(3) .
O14 O2W 1.47(4) .
O14 Cs1 3.43(3) 5_565
O2W Cs1 3.04(3) 5_565
